data_7235724
loop_
_publ_author_name
'Falkowska, Ewelina'
'Tognetti, Vincent'
'Joubert, Laurent'
'Jubault, Philippe'
'Bouillon, Jean-Philippe'
'Pannecoucke, Xavier'

_publ_section_title
;
 First efficient synthesis of SF5-substituted pyrrolidines using
 1,3-dipolar cycloaddition of azomethine ylides with
 pentafluorosulfanyl-substituted acrylic esters and amides
;
_journal_issue 9
_journal_name_full 'RSC Advances'
_journal_page_first 6864
_journal_paper_doi 10.1039/C4RA14075C
_journal_volume 5
_journal_year 2015
_chemical_absolute_configuration ad
_chemical_compound_source 'synthesis as described'
_chemical_formula_moiety 'C20 H20 F5 N1 O2 S1'
_chemical_formula_sum 'C20 H20 F5 N O4 S'
_chemical_formula_weight 465.43
_space_group_IT_number 4
_space_group_name_Hall 'P 2yb'
_space_group_name_H-M_alt 'P 1 21 1'
_symmetry_cell_setting monoclinic
_symmetry_Int_Tables_number 4
_symmetry_space_group_name_Hall 'P 2yb'
_symmetry_space_group_name_H-M 'P 1 21 1'
_atom_sites_solution_hydrogens geom
_atom_sites_solution_primary direct
_atom_sites_solution_secondary difmap
_audit_conform_dict_location ftp://ftp.iucr.org/pub/cif_core.dic
_audit_conform_dict_name cif_core.dic
_audit_conform_dict_version 2.4
_audit_creation_date 2014-05-05T10:52:12-00:00
_audit_creation_method 'WinGX routine CIF_UPDATE'
_audit_update_record
;
2014-09-17 deposited with the CCDC.
2015-01-06 downloaded from the CCDC.
;
_cell_angle_alpha 90
_cell_angle_beta 97.839(2)
_cell_angle_gamma 90
_cell_formula_units_Z 2
_cell_length_a 5.7359(6)
_cell_length_b 14.0228(15)
_cell_length_c 12.8595(14)
_cell_measurement_reflns_used 0
_cell_measurement_temperature 293(2)
_cell_measurement_theta_max 0
_cell_measurement_theta_min 0
_cell_measurement_wavelength 0.71073
_cell_volume 1024.67(19)
_computing_molecular_graphics 'Ortep-3 for Windows (Farrugia, 1997)'
_computing_publication_material 'WinGX publication routines (Farrugia, 1999)'
_computing_structure_refinement 'SHELXL-97 (Sheldrick, 2008)'
_diffrn_ambient_temperature 293(2)
_diffrn_measured_fraction_theta_full 0.995
_diffrn_measured_fraction_theta_max 0.995
_diffrn_radiation_monochromator graphite
_diffrn_radiation_probe x-ray
_diffrn_radiation_type MoK\a
_diffrn_radiation_wavelength 0.71073
_diffrn_reflns_av_R_equivalents 0.0181
_diffrn_reflns_av_unetI/netI 0.0262
_diffrn_reflns_limit_h_max 7
_diffrn_reflns_limit_h_min -7
_diffrn_reflns_limit_k_max 17
_diffrn_reflns_limit_k_min -17
_diffrn_reflns_limit_l_max 15
_diffrn_reflns_limit_l_min -16
_diffrn_reflns_number 8195
_diffrn_reflns_theta_full 26.45
_diffrn_reflns_theta_max 26.45
_diffrn_reflns_theta_min 1.6
_exptl_absorpt_coefficient_mu 0.231
_exptl_absorpt_correction_type none
_exptl_crystal_colour colourless
_exptl_crystal_density_diffrn 1.509
_exptl_crystal_density_method 'not measured'
_exptl_crystal_description prism
_exptl_crystal_F_000 480
_exptl_crystal_size_max 0
_exptl_crystal_size_mid 0
_exptl_crystal_size_min 0
_refine_diff_density_max 0.164
_refine_diff_density_min -0.193
_refine_diff_density_rms 0.036
_refine_ls_abs_structure_details 'Flack H D (1983), Acta Cryst. A39, 876-881'
_refine_ls_abs_structure_Flack 0.02(7)
_refine_ls_extinction_method none
_refine_ls_goodness_of_fit_ref 1.061
_refine_ls_hydrogen_treatment constr
_refine_ls_matrix_type full
_refine_ls_number_parameters 322
_refine_ls_number_reflns 4155
_refine_ls_number_restraints 1
_refine_ls_restrained_S_all 1.061
_refine_ls_R_factor_all 0.0428
_refine_ls_R_factor_gt 0.039
_refine_ls_shift/su_max 0.007
_refine_ls_shift/su_mean 0.001
_refine_ls_structure_factor_coef Fsqd
_refine_ls_weighting_details 'calc w=1/[\s^2^(Fo^2^)+(0.0568P)^2^+0.0495P] where P=(Fo^2^+2Fc^2^)/3'
_refine_ls_weighting_scheme calc
_refine_ls_wR_factor_gt 0.0958
_refine_ls_wR_factor_ref 0.0991
_reflns_number_gt 3811
_reflns_number_total 4155
_reflns_threshold_expression >2\s(I)
_cod_data_source_file c4ra14075c2.cif
_cod_data_source_block ef240
_cod_original_sg_symbol_H-M 'P 21'
_cod_database_code 7235724

loop_
_symmetry_equiv_pos_as_xyz
'x, y, z'
'-x, y+1/2, -z'

loop_
_atom_site_label
_atom_site_type_symbol
_atom_site_fract_x
_atom_site_fract_y
_atom_site_fract_z
_atom_site_U_iso_or_equiv
_atom_site_adp_type
_atom_site_occupancy
_atom_site_symmetry_multiplicity
_atom_site_calc_flag
_atom_site_refinement_flags
_atom_site_disorder_assembly
_atom_site_disorder_group
C1 C -0.1243(4) 0.19877(18) 0.73574(18) 0.0558(5) Uani 1 1 d . . .
H1 H -0.2481 0.199 0.6809 0.067 Uiso 1 1 calc R . .
C2 C -0.1468(5) 0.1495(2) 0.8274(2) 0.0680(7) Uani 1 1 d . . .
H2 H -0.2858 0.1172 0.834 0.082 Uiso 1 1 calc R . .
C3 C 0.0350(5) 0.1483(2) 0.9082(2) 0.0731(7) Uani 1 1 d . . .
H3 H 0.0208 0.1147 0.9693 0.088 Uiso 1 1 calc R . .
C4 C 0.2380(5) 0.1969(2) 0.89869(19) 0.0712(7) Uani 1 1 d . . .
H4 H 0.3615 0.1964 0.9536 0.085 Uiso 1 1 calc R . .
C5 C 0.2604(4) 0.2467(2) 0.80800(17) 0.0568(5) Uani 1 1 d . . .
H5 H 0.3982 0.2801 0.8025 0.068 Uiso 1 1 calc R . .
C6 C 0.0794(3) 0.24725(15) 0.72541(15) 0.0453(4) Uani 1 1 d . . .
C7 C 0.1030(5) 0.30231(17) 0.62760(19) 0.0565(5) Uani 1 1 d . . .
H7A H -0.0469 0.3025 0.5824 0.068 Uiso 1 1 calc R . .
H7B H 0.1438 0.3679 0.646 0.068 Uiso 1 1 calc R . .
C8 C 0.2144(3) 0.19291(15) 0.50285(15) 0.0443(4) Uani 1 1 d . . .
C9 C 0.4101(3) 0.16125(15) 0.44275(15) 0.0433(4) Uani 1 1 d . . .
H9 H 0.5339 0.2099 0.4492 0.052 Uiso 1 1 calc R . .
C10 C 0.5206(4) 0.06226(16) 0.47775(16) 0.0488(5) Uani 1 1 d . . .
H10 H 0.674 0.073 0.52 0.059 Uiso 1 1 calc R . .
C11 C 0.5092(4) 0.07565(17) 0.29202(17) 0.0496(5) Uani 1 1 d . . .
H11 H 0.6521 0.1124 0.2862 0.06 Uiso 1 1 calc R . .
C12 C 0.3226(3) 0.14361(15) 0.32645(16) 0.0424(4) Uani 1 1 d . A .
H12 H 0.1755 0.1075 0.3229 0.051 Uiso 1 1 calc R . .
C13 C 0.4447(3) 0.02008(16) 0.19207(16) 0.0480(5) Uani 1 1 d . . .
C14 C 0.3711(4) 0.00297(17) 0.54056(18) 0.0545(5) Uani 1 1 d . . .
C15 C 0.2454(4) -0.03681(18) 0.17719(18) 0.0574(6) Uani 1 1 d . . .
H15 H 0.1459 -0.0386 0.2285 0.069 Uiso 1 1 calc R . .
C16 C 0.2270(6) -0.0091(2) 0.7028(3) 0.0829(9) Uani 1 1 d . . .
H16A H 0.0657 0.0015 0.674 0.124 Uiso 1 1 calc R . .
H16B H 0.2558 0.0173 0.7723 0.124 Uiso 1 1 calc R . .
H16C H 0.2585 -0.0763 0.7058 0.124 Uiso 1 1 calc R . .
C17 C 0.1925(5) -0.09088(19) 0.0872(2) 0.0655(6) Uani 1 1 d . . .
H17 H 0.0582 -0.1288 0.0784 0.079 Uiso 1 1 calc R . .
C18 C 0.3384(5) -0.0886(2) 0.01091(19) 0.0660(7) Uani 1 1 d . . .
H18 H 0.303 -0.1249 -0.0498 0.079 Uiso 1 1 calc R . .
C19 C 0.5358(5) -0.0330(2) 0.02462(19) 0.0694(7) Uani 1 1 d . . .
H19 H 0.6354 -0.0317 -0.0267 0.083 Uiso 1 1 calc R . .
C20 C 0.5878(4) 0.0213(2) 0.11422(19) 0.0597(6) Uani 1 1 d . . .
H20 H 0.7217 0.0594 0.1223 0.072 Uiso 1 1 calc R . .
N1 N 0.5568(4) 0.01122(18) 0.38227(16) 0.0605(5) Uani 1 1 d . . .
O1 O 0.2839(2) 0.26125(11) 0.57057(11) 0.0494(3) Uani 1 1 d . . .
O2 O 0.0209(3) 0.15965(15) 0.48889(14) 0.0665(5) Uani 1 1 d . . .
O3 O 0.3785(3) 0.03643(12) 0.63729(12) 0.0616(4) Uani 1 1 d . . .
O4 O 0.2627(4) -0.06552(16) 0.50836(17) 0.0894(7) Uani 1 1 d . . .
S1 S 0.25768(11) 0.25265(5) 0.24748(4) 0.06009(17) Uani 1 1 d . . .
F1 F 0.388(3) 0.3193(5) 0.3253(6) 0.141(5) Uani 0.577(12) 1 d P A 1
F2 F 0.0321(18) 0.2677(6) 0.3015(7) 0.117(3) Uani 0.577(12) 1 d P A 1
F3 F 0.4640(15) 0.2385(8) 0.1866(8) 0.113(3) Uani 0.577(12) 1 d P A 1
F4 F 0.1077(17) 0.1902(4) 0.1625(5) 0.100(2) Uani 0.577(12) 1 d P A 1
F1A F 0.5240(14) 0.2823(9) 0.262(2) 0.152(6) Uani 0.423(12) 1 d P A 2
F2A F 0.0032(14) 0.2374(11) 0.225(2) 0.174(8) Uani 0.423(12) 1 d P A 2
F3A F 0.307(6) 0.2052(8) 0.1461(6) 0.164(8) Uani 0.423(12) 1 d P A 2
F4A F 0.237(4) 0.3152(7) 0.3430(6) 0.123(6) Uani 0.423(12) 1 d P A 2
F5 F 0.1954(4) 0.34434(13) 0.17781(14) 0.1005(6) Uani 1 1 d . A .
H1N H 0.458(5) -0.029(2) 0.372(2) 0.059(8) Uiso 1 1 d . . .

loop_
_atom_site_aniso_label
_atom_site_aniso_U_11
_atom_site_aniso_U_22
_atom_site_aniso_U_33
_atom_site_aniso_U_23
_atom_site_aniso_U_13
_atom_site_aniso_U_12
C1 0.0487(12) 0.0643(14) 0.0538(12) -0.0056(11) 0.0055(9) 0.0020(10)
C2 0.0616(14) 0.0724(16) 0.0750(16) 0.0020(13) 0.0271(13) -0.0056(13)
C3 0.0927(19) 0.0762(18) 0.0558(14) 0.0073(13) 0.0291(14) 0.0121(15)
C4 0.0746(16) 0.092(2) 0.0447(12) -0.0010(12) -0.0007(11) 0.0172(15)
C5 0.0513(11) 0.0648(14) 0.0545(12) -0.0109(12) 0.0084(9) -0.0030(12)
C6 0.0493(10) 0.0438(10) 0.0441(9) -0.0051(10) 0.0107(8) 0.0101(9)
C7 0.0689(14) 0.0485(12) 0.0552(12) -0.0024(10) 0.0198(11) 0.0095(10)
C8 0.0445(11) 0.0504(12) 0.0386(9) 0.0033(9) 0.0078(8) -0.0043(9)
C9 0.0415(10) 0.0480(11) 0.0413(10) -0.0036(8) 0.0088(8) -0.0099(8)
C10 0.0409(10) 0.0588(13) 0.0455(11) -0.0043(9) 0.0011(8) -0.0019(9)
C11 0.0442(11) 0.0579(13) 0.0479(11) -0.0041(10) 0.0110(9) -0.0014(9)
C12 0.0406(10) 0.0449(11) 0.0426(10) -0.0010(8) 0.0085(8) -0.0065(8)
C13 0.0493(10) 0.0510(12) 0.0452(10) -0.0017(9) 0.0114(8) 0.0026(9)
C14 0.0580(12) 0.0476(12) 0.0559(13) -0.0026(10) -0.0001(10) -0.0045(10)
C15 0.0638(14) 0.0582(13) 0.0536(12) -0.0050(10) 0.0199(11) -0.0064(11)
C16 0.115(2) 0.0618(16) 0.0808(19) 0.0150(15) 0.0471(17) 0.0076(15)
C17 0.0753(16) 0.0562(14) 0.0641(15) -0.0067(12) 0.0058(12) -0.0085(12)
C18 0.0894(18) 0.0601(15) 0.0472(13) -0.0075(11) 0.0043(12) 0.0091(13)
C19 0.0796(17) 0.0827(17) 0.0505(13) -0.0025(12) 0.0253(12) 0.0081(14)
C20 0.0570(12) 0.0684(15) 0.0570(13) -0.0030(12) 0.0200(10) -0.0038(11)
N1 0.0651(13) 0.0661(13) 0.0505(11) -0.0032(9) 0.0081(9) 0.0134(11)
O1 0.0559(8) 0.0493(8) 0.0453(7) -0.0033(7) 0.0145(6) -0.0049(7)
O2 0.0453(8) 0.0881(12) 0.0691(10) -0.0187(9) 0.0183(7) -0.0158(8)
O3 0.0819(11) 0.0545(10) 0.0500(9) 0.0013(7) 0.0149(7) -0.0037(8)
O4 0.1140(16) 0.0730(13) 0.0817(13) -0.0157(11) 0.0154(11) -0.0422(12)
S1 0.0795(4) 0.0533(3) 0.0486(3) 0.0041(3) 0.0125(2) -0.0007(3)
F1 0.261(12) 0.064(4) 0.079(5) 0.020(3) -0.044(5) -0.080(6)
F2 0.133(6) 0.106(5) 0.127(5) 0.054(4) 0.068(4) 0.074(4)
F3 0.115(5) 0.121(7) 0.117(6) 0.061(5) 0.071(4) 0.023(4)
F4 0.136(5) 0.085(3) 0.063(3) 0.008(2) -0.043(3) -0.008(3)
F1A 0.092(4) 0.103(7) 0.270(17) 0.082(9) 0.059(8) -0.014(4)
F2A 0.063(4) 0.151(10) 0.285(17) 0.146(12) -0.058(7) -0.023(5)
F3A 0.36(2) 0.093(7) 0.050(3) 0.010(3) 0.054(8) 0.071(11)
F4A 0.255(16) 0.058(5) 0.063(3) 0.011(3) 0.051(7) 0.044(7)
F5 0.1614(18) 0.0723(11) 0.0694(10) 0.0213(9) 0.0219(11) 0.0175(11)

loop_
_atom_type_symbol
_atom_type_description
_atom_type_scat_dispersion_real
_atom_type_scat_dispersion_imag
_atom_type_scat_source
C C 0.0033 0.0016 'International Tables Vol C Tables 4.2.6.8 and 6.1.1.4'
H H 0 0 'International Tables Vol C Tables 4.2.6.8 and 6.1.1.4'
F F 0.0171 0.0103 'International Tables Vol C Tables 4.2.6.8 and 6.1.1.4'
N N 0.0061 0.0033 'International Tables Vol C Tables 4.2.6.8 and 6.1.1.4'
O O 0.0106 0.006 'International Tables Vol C Tables 4.2.6.8 and 6.1.1.4'
S S 0.1246 0.1234 'International Tables Vol C Tables 4.2.6.8 and 6.1.1.4'

loop_
_geom_angle_atom_site_label_1
_geom_angle_atom_site_label_2
_geom_angle_atom_site_label_3
_geom_angle
C6 C1 C2 120.5(2)
C6 C1 H1 119.8
C2 C1 H1 119.8
C3 C2 C1 120.1(2)
C3 C2 H2 120
C1 C2 H2 120
C2 C3 C4 119.7(3)
C2 C3 H3 120.1
C4 C3 H3 120.1
C3 C4 C5 120.4(2)
C3 C4 H4 119.8
C5 C4 H4 119.8
C4 C5 C6 120.4(2)
C4 C5 H5 119.8
C6 C5 H5 119.8
C1 C6 C5 118.9(2)
C1 C6 C7 120.8(2)
C5 C6 C7 120.3(2)
O1 C7 C6 111.63(18)
O1 C7 H7A 109.3
C6 C7 H7A 109.3
O1 C7 H7B 109.3
C6 C7 H7B 109.3
H7A C7 H7B 108
O2 C8 O1 124.99(19)
O2 C8 C9 123.17(19)
O1 C8 C9 111.84(16)
C8 C9 C12 112.28(15)
C8 C9 C10 114.37(17)
C12 C9 C10 101.73(17)
C8 C9 H9 109.4
C12 C9 H9 109.4
C10 C9 H9 109.4
N1 C10 C14 109.7(2)
N1 C10 C9 106.93(17)
C14 C10 C9 113.91(17)
N1 C10 H10 108.7
C14 C10 H10 108.7
C9 C10 H10 108.7
N1 C11 C13 110.75(19)
N1 C11 C12 102.43(16)
C13 C11 C12 117.76(17)
N1 C11 H11 108.5
C13 C11 H11 108.5
C12 C11 H11 108.5
C9 C12 C11 103.45(16)
C9 C12 S1 114.73(15)
C11 C12 S1 116.74(14)
C9 C12 H12 107.1
C11 C12 H12 107.1
S1 C12 H12 107.1
C20 C13 C15 117.9(2)
C20 C13 C11 120.83(19)
C15 C13 C11 121.19(18)
O4 C14 O3 124.2(2)
O4 C14 C10 124.7(2)
O3 C14 C10 111.11(19)
C17 C15 C13 121.0(2)
C17 C15 H15 119.5
C13 C15 H15 119.5
O3 C16 H16A 109.5
O3 C16 H16B 109.5
H16A C16 H16B 109.5
O3 C16 H16C 109.5
H16A C16 H16C 109.5
H16B C16 H16C 109.5
C18 C17 C15 120.0(2)
C18 C17 H17 120
C15 C17 H17 120
C19 C18 C17 119.7(2)
C19 C18 H18 120.2
C17 C18 H18 120.2
C18 C19 C20 120.3(2)
C18 C19 H19 119.9
C20 C19 H19 119.9
C13 C20 C19 121.2(2)
C13 C20 H20 119.4
C19 C20 H20 119.4
C10 N1 C11 109.32(19)
C10 N1 H1N 108(2)
C11 N1 H1N 105(2)
C8 O1 C7 116.39(17)
C14 O3 C16 116.6(2)
F2A S1 F1 128.1(9)
F2A S1 F3 134.9(9)
F1 S1 F3 94.2(5)
F2A S1 F3A 93.7(10)
F1 S1 F3A 135.4(10)
F3 S1 F3A 41.7(8)
F2A S1 F4A 93.2(9)
F1 S1 F4A 35.7(5)
F3 S1 F4A 129.9(7)
F3A S1 F4A 169.3(8)
F2A S1 F2 40.9(8)
F1 S1 F2 89.2(5)
F3 S1 F2 175.4(4)
F3A S1 F2 134.4(10)
F4A S1 F2 53.5(5)
F2A S1 F4 48.9(8)
F1 S1 F4 175.1(4)
F3 S1 F4 87.7(4)
F3A S1 F4 46.1(9)
F4A S1 F4 142.0(7)
F2 S1 F4 88.6(4)
F2A S1 F1A 171.9(4)
F1 S1 F1A 50.6(6)
F3 S1 F1A 44.1(6)
F3A S1 F1A 85.7(8)
F4A S1 F1A 86.2(8)
F2 S1 F1A 139.7(8)
F4 S1 F1A 131.7(8)
F2A S1 F5 82.3(3)
F1 S1 F5 85.6(3)
F3 S1 F5 86.9(2)
F3A S1 F5 85.6(3)
F4A S1 F5 87.3(3)
F2 S1 F5 90.30(19)
F4 S1 F5 90.0(2)
F1A S1 F5 89.6(4)
F2A S1 C12 96.2(3)
F1 S1 C12 96.0(2)
F3 S1 C12 93.6(2)
F3A S1 C12 93.6(3)
F4A S1 C12 93.8(3)
F2 S1 C12 89.11(19)
F4 S1 C12 88.31(19)
F1A S1 C12 91.9(3)
F5 S1 C12 178.21(12)

loop_
_geom_bond_atom_site_label_1
_geom_bond_atom_site_label_2
_geom_bond_distance
C1 C6 1.374(3)
C1 C2 1.388(4)
C1 H1 0.93
C2 C3 1.368(4)
C2 H2 0.93
C3 C4 1.369(4)
C3 H3 0.93
C4 C5 1.380(4)
C4 H4 0.93
C5 C6 1.380(3)
C5 H5 0.93
C6 C7 1.498(3)
C7 O1 1.467(3)
C7 H7A 0.97
C7 H7B 0.97
C8 O2 1.195(2)
C8 O1 1.319(3)
C8 C9 1.514(3)
C9 C12 1.531(3)
C9 C10 1.566(3)
C9 H9 0.98
C10 N1 1.460(3)
C10 C14 1.506(3)
C10 H10 0.98
C11 N1 1.467(3)
C11 C13 1.505(3)
C11 C12 1.542(3)
C11 H11 0.98
C12 S1 1.845(2)
C12 H12 0.98
C13 C20 1.378(3)
C13 C15 1.386(3)
C14 O4 1.188(3)
C14 O3 1.325(3)
C15 C17 1.382(3)
C15 H15 0.93
C16 O3 1.439(3)
C16 H16A 0.96
C16 H16B 0.96
C16 H16C 0.96
C17 C18 1.374(4)
C17 H17 0.93
C18 C19 1.367(4)
C18 H18 0.93
C19 C20 1.379(4)
C19 H19 0.93
C20 H20 0.93
N1 H1N 0.80(3)
S1 F2A 1.465(6)
S1 F1 1.493(5)
S1 F3 1.519(5)
S1 F3A 1.524(6)
S1 F4A 1.528(7)
S1 F2 1.564(5)
S1 F4 1.564(4)
S1 F1A 1.570(9)
S1 F5 1.5798(17)

loop_
_geom_hbond_atom_site_label_D
_geom_hbond_atom_site_label_H
_geom_hbond_atom_site_label_A
_geom_hbond_distance_DH
_geom_hbond_distance_HA
_geom_hbond_distance_DA
_geom_hbond_angle_DHA
N1 H1N O4 0.80(3) 2.26(3) 2.717(3) 116(2)

loop_
_geom_torsion_atom_site_label_1
_geom_torsion_atom_site_label_2
_geom_torsion_atom_site_label_3
_geom_torsion_atom_site_label_4
_geom_torsion
C6 C1 C2 C3 -0.5(4)
C1 C2 C3 C4 0.8(4)
C2 C3 C4 C5 -0.2(4)
C3 C4 C5 C6 -0.7(4)
C2 C1 C6 C5 -0.5(3)
C2 C1 C6 C7 -178.7(2)
C4 C5 C6 C1 1.1(3)
C4 C5 C6 C7 179.3(2)
C1 C6 C7 O1 -114.7(2)
C5 C6 C7 O1 67.1(3)
O2 C8 C9 C12 40.3(3)
O1 C8 C9 C12 -139.19(18)
O2 C8 C9 C10 -75.0(3)
O1 C8 C9 C10 105.5(2)
C8 C9 C10 N1 138.6(2)
C12 C9 C10 N1 17.3(2)
C8 C9 C10 C14 17.2(2)
C12 C9 C10 C14 -104.06(19)
C8 C9 C12 C11 -157.52(17)
C10 C9 C12 C11 -34.80(19)
C8 C9 C12 S1 74.21(19)
C10 C9 C12 S1 -163.08(13)
N1 C11 C12 C9 40.3(2)
C13 C11 C12 C9 162.05(18)
N1 C11 C12 S1 167.33(15)
C13 C11 C12 S1 -70.9(2)
N1 C11 C13 C20 -114.7(2)
C12 C11 C13 C20 127.9(2)
N1 C11 C13 C15 62.6(3)
C12 C11 C13 C15 -54.7(3)
N1 C10 C14 O4 -13.3(3)
C9 C10 C14 O4 106.5(3)
N1 C10 C14 O3 165.85(19)
C9 C10 C14 O3 -74.4(2)
C20 C13 C15 C17 0.3(4)
C11 C13 C15 C17 -177.2(2)
C13 C15 C17 C18 -0.1(4)
C15 C17 C18 C19 0.2(4)
C17 C18 C19 C20 -0.5(4)
C15 C13 C20 C19 -0.6(4)
C11 C13 C20 C19 176.9(2)
C18 C19 C20 C13 0.7(4)
C14 C10 N1 C11 132.0(2)
C9 C10 N1 C11 8.0(2)
C13 C11 N1 C10 -156.27(19)
C12 C11 N1 C10 -29.9(2)
O2 C8 O1 C7 -3.8(3)
C9 C8 O1 C7 175.60(17)
C6 C7 O1 C8 87.4(2)
O4 C14 O3 C16 -6.0(4)
C10 C14 O3 C16 174.9(2)
C9 C12 S1 F2A -113.2(12)
C11 C12 S1 F2A 125.6(12)
C9 C12 S1 F1 16.3(7)
C11 C12 S1 F1 -104.9(7)
C9 C12 S1 F3 111.0(6)
C11 C12 S1 F3 -10.3(6)
C9 C12 S1 F3A 152.7(12)
C11 C12 S1 F3A 31.5(12)
C9 C12 S1 F4A -19.5(8)
C11 C12 S1 F4A -140.7(8)
C9 C12 S1 F2 -72.8(5)
C11 C12 S1 F2 165.9(5)
C9 C12 S1 F4 -161.5(5)
C11 C12 S1 F4 77.3(5)
C9 C12 S1 F1A 66.8(10)
C11 C12 S1 F1A -54.4(10)
C9 C12 S1 F5 -144(3)
C11 C12 S1 F5 95(3)
